data_7232490
loop_
_publ_author_name
'Kong, Jiao-Jiao'
'Jiang, Yu-Xuan'
'Zhang, Jia-Chen'
'Shao, Dong'
'Huang, Xing-Cai'

_publ_section_title
;
 Two-dimensional magnetic materials of cobalt(ii) triangular lattices
 constructed by a mixed benzimidazole--dicarboxylate strategy
;
_journal_issue 15
_journal_name_full CrystEngComm
_journal_page_first 2596
_journal_paper_doi 10.1039/C9CE00129H
_journal_volume 21
_journal_year 2019
_chemical_formula_moiety '0.5(C76 H44 Cl4 Co6 N8 O24), 2(C H4 O)'
_chemical_formula_sum 'C40 H30 Cl2 Co3 N4 O14'
_chemical_formula_weight 1038.37
_space_group_crystal_system monoclinic
_space_group_IT_number 15
_space_group_name_Hall '-C 2yc'
_space_group_name_H-M_alt 'C 1 2/c 1'
_symmetry_space_group_name_Hall '-C 2yc'
_symmetry_space_group_name_H-M 'C 1 2/c 1'
_atom_sites_solution_hydrogens geom
_audit_creation_method
;
Olex2 1.3-dev
(compiled 2019.02.04 svn.r3569 for OlexSys, GUI svn.r5585)
;
_audit_update_record
;
2019-02-18 deposited with the CCDC.    2019-03-12 downloaded from the CCDC.
;
_cell_angle_alpha 90
_cell_angle_beta 105.3630(10)
_cell_angle_gamma 90
_cell_formula_units_Z 4
_cell_length_a 25.3565(11)
_cell_length_b 9.4440(4)
_cell_length_c 18.7778(8)
_cell_measurement_reflns_used 9915
_cell_measurement_temperature 150(2)
_cell_measurement_theta_max 32.90
_cell_measurement_theta_min 3.07
_cell_volume 4336.0(3)
_computing_cell_refinement 'Bruker SAINT'
_computing_data_collection 'Bruker APEX2'
_computing_data_reduction 'Bruker SAINT'
_computing_molecular_graphics 'Olex2 (Dolomanov et al., 2009)'
_computing_publication_material 'Olex2 (Dolomanov et al., 2009)'
_computing_structure_refinement 'ShelXL (Sheldrick, 2015)'
_computing_structure_solution 'SHELXS-97 (Sheldrick 2008)'
_diffrn_ambient_temperature 150.15
_diffrn_measured_fraction_theta_full 0.996
_diffrn_measured_fraction_theta_max 0.994
_diffrn_measurement_device_type 'Bruker APEX-II CCD'
_diffrn_measurement_method '\f and \w scans'
_diffrn_radiation_type MoK\a
_diffrn_radiation_wavelength 0.71073
_diffrn_reflns_av_R_equivalents 0.0453
_diffrn_reflns_av_unetI/netI 0.0443
_diffrn_reflns_Laue_measured_fraction_full 0.996
_diffrn_reflns_Laue_measured_fraction_max 0.994
_diffrn_reflns_limit_h_max 38
_diffrn_reflns_limit_h_min -36
_diffrn_reflns_limit_k_max 13
_diffrn_reflns_limit_k_min -14
_diffrn_reflns_limit_l_max 28
_diffrn_reflns_limit_l_min -23
_diffrn_reflns_number 26761
_diffrn_reflns_point_group_measured_fraction_full 0.996
_diffrn_reflns_point_group_measured_fraction_max 0.994
_diffrn_reflns_theta_full 25.242
_diffrn_reflns_theta_max 32.928
_diffrn_reflns_theta_min 2.312
_exptl_absorpt_coefficient_mu 1.328
_exptl_absorpt_correction_T_max 0.879
_exptl_absorpt_correction_T_min 0.632
_exptl_absorpt_correction_type multi-scan
_exptl_absorpt_process_details 'SADABS; Bruker, 2000'
_exptl_crystal_colour Blue
_exptl_crystal_density_diffrn 1.591
_exptl_crystal_description Plate-like
_exptl_crystal_F_000 2100
_exptl_crystal_size_max 0.38
_exptl_crystal_size_mid 0.18
_exptl_crystal_size_min 0.1
_refine_diff_density_max 1.219
_refine_diff_density_min -1.294
_refine_diff_density_rms 0.081
_refine_ls_extinction_method none
_refine_ls_goodness_of_fit_ref 1.026
_refine_ls_hydrogen_treatment constr
_refine_ls_matrix_type full
_refine_ls_number_parameters 309
_refine_ls_number_reflns 8072
_refine_ls_number_restraints 25
_refine_ls_restrained_S_all 1.038
_refine_ls_R_factor_all 0.0462
_refine_ls_R_factor_gt 0.0365
_refine_ls_shift/su_max 0.003
_refine_ls_shift/su_mean 0.000
_refine_ls_structure_factor_coef Fsqd
_refine_ls_weighting_details 'w=1/[\s^2^(Fo^2^)+(0.0385P)^2^+5.6126P] where P=(Fo^2^+2Fc^2^)/3'
_refine_ls_weighting_scheme calc
_refine_ls_wR_factor_gt 0.0889
_refine_ls_wR_factor_ref 0.0934
_reflns_Friedel_coverage 0.000
_reflns_number_gt 6922
_reflns_number_total 8072
_reflns_threshold_expression 'I > 2\s(I)'
_cod_data_source_file c9ce00129h2.cif
_cod_data_source_block 2_PBA_5ClBIm
_cod_depositor_comments
;
The following automatic conversions were performed:

'_exptl_absorpt_correction_type' value 'Multi-scan' changed to
'multi-scan' according to
/home/data/users/saulius/crontab/automatic-downloads/rss-feeds/RSC/lib/dictionaries/cif_core.dic
dictionary named 'cif_core.dic' version 2.4.2 from 2011-04-26.

Automatic conversion script
Id: cif_fix_values 4973 2017-02-22 13:04:09Z antanas 

 Adding full bibliography for 7232488--7232490.cif.
;
_cod_database_code 7232490
_shelx_shelxl_version_number 2018/3
_shelx_space_group_comment
;
The symmetry employed for this shelxl refinement is uniquely defined
by the following loop, which should always be used as a source of
symmetry information in preference to the above space-group names.
They are only intended as comments.
;
_shelx_estimated_absorpt_t_max 0.879
_shelx_estimated_absorpt_t_min 0.632
_olex2_refinement_description
;
1. Fixed Uiso
 At 1.2 times of:
  All C(H) groups, All N(H) groups
 At 1.5 times of:
  All C(H,H,H) groups, All O(H) groups
2. Restrained distances
 O7-C20 \\sim O7A-C20A
 with sigma of 0.02
3. Uiso/Uaniso restraints and constraints
Uanis(C20A) \\sim Ueq, Uanis(O7A) \\sim Ueq, Uanis(O7) \\sim Ueq, Uanis(C20)
\\sim Ueq: with sigma of 0.005 and sigma for terminal atoms of 0.005
4. Others
 Sof(O7A)=Sof(H7AA)=Sof(C20A)=Sof(H20D)=Sof(H20E)=Sof(H20F)=1-FVAR(1)
 Sof(O7)=Sof(H7A)=Sof(C20)=Sof(H20A)=Sof(H20B)=Sof(H20C)=FVAR(1)
5.a Aromatic/amide H refined with riding coordinates:
 N2(H2), C1(H1), C4(H4), C5(H5), C7(H7), C10(H10), C11(H11), C14(H14),
 C15(H15), C18(H18), C19(H19)
5.b Idealised Me refined as rotating group:
 C20(H20A,H20B,H20C), C20A(H20D,H20E,H20F)
5.c Idealised tetrahedral OH refined as rotating group:
 O7(H7A), O7A(H7AA)
;
_olex2_submission_special_instructions 'No special instructions were received'

loop_
_space_group_symop_operation_xyz
'x, y, z'
'-x, y, -z+1/2'
'x+1/2, y+1/2, z'
'-x+1/2, y+1/2, -z+1/2'
'-x, -y, -z'
'x, -y, z-1/2'
'-x+1/2, -y+1/2, -z'
'x+1/2, -y+1/2, z-1/2'

loop_
_atom_site_label
_atom_site_type_symbol
_atom_site_fract_x
_atom_site_fract_y
_atom_site_fract_z
_atom_site_U_iso_or_equiv
_atom_site_adp_type
_atom_site_occupancy
_atom_site_site_symmetry_order
_atom_site_calc_flag
_atom_site_refinement_flags_posn
_atom_site_refinement_flags_adp
_atom_site_refinement_flags_occupancy
_atom_site_disorder_assembly
_atom_site_disorder_group
Co2 Co 0.61903(2) 0.27835(2) 0.95012(2) 0.01227(5) Uani 1 1 d . . . . .
Co1 Co 0.750000 -0.250000 0.500000 0.01036(6) Uani 1 2 d S T P . .
Cl1 Cl 0.45705(3) 0.06938(8) 1.11496(4) 0.05388(17) Uani 1 1 d . . . . .
O1 O 0.68319(4) 0.40308(11) 0.99323(6) 0.01447(18) Uani 1 1 d . . . . .
O2 O 0.62320(5) 0.19690(13) 0.85661(6) 0.0203(2) Uani 1 1 d . . . . .
O3 O 0.71425(5) 0.17550(13) 0.89555(6) 0.0214(2) Uani 1 1 d . . . . .
O4 O 0.64261(5) 0.51611(13) 0.89042(7) 0.0246(2) Uani 1 1 d . . . . .
O5 O 0.62504(4) -0.14441(13) 0.53232(6) 0.0202(2) Uani 1 1 d . . . . .
O6 O 0.71482(4) -0.10553(12) 0.55278(6) 0.0183(2) Uani 1 1 d . . . . .
N1 N 0.54160(5) 0.34719(15) 0.93186(7) 0.0199(2) Uani 1 1 d . . . . .
N2 N 0.46193(6) 0.43703(18) 0.86821(9) 0.0303(3) Uani 1 1 d . . . . .
H2 H 0.438062 0.484676 0.834055 0.036 Uiso 1 1 calc R . . . .
C1 C 0.51595(7) 0.4274(2) 0.87529(10) 0.0269(3) Uani 1 1 d . . . . .
H1 H 0.533878 0.473260 0.843185 0.032 Uiso 1 1 calc R . . . .
C2 C 0.45082(6) 0.35835(19) 0.92440(10) 0.0245(3) Uani 1 1 d . . . . .
C3 C 0.50094(6) 0.30173(18) 0.96421(9) 0.0201(3) Uani 1 1 d . . . . .
C4 C 0.40235(7) 0.3295(2) 0.94365(12) 0.0335(4) Uani 1 1 d . . . . .
H4 H 0.368432 0.368991 0.916898 0.040 Uiso 1 1 calc R . . . .
C5 C 0.40589(8) 0.2412(2) 1.00311(13) 0.0353(4) Uani 1 1 d . . . . .
H5 H 0.373808 0.218899 1.017872 0.042 Uiso 1 1 calc R . . . .
C6 C 0.45599(8) 0.1841(2) 1.04190(12) 0.0321(4) Uani 1 1 d . . . . .
C7 C 0.50455(7) 0.2127(2) 1.02419(10) 0.0264(3) Uani 1 1 d . . . . .
H7 H 0.538409 0.173701 1.051493 0.032 Uiso 1 1 calc R . . . .
C8 C 0.67858(6) 0.51187(15) 0.94949(8) 0.0151(2) Uani 1 1 d . . . . .
C9 C 0.71625(5) 0.63380(15) 0.97542(8) 0.0141(2) Uani 1 1 d . . . . .
C10 C 0.72016(6) 0.74189(16) 0.92637(8) 0.0171(3) Uani 1 1 d . . . . .
H10 H 0.699796 0.736077 0.876099 0.021 Uiso 1 1 calc R . . . .
C11 C 0.75367(6) 0.85770(16) 0.95081(8) 0.0165(3) Uani 1 1 d . . . . .
H11 H 0.756152 0.931250 0.917335 0.020 Uiso 1 1 calc R . . . .
C12 C 0.66955(6) 0.16446(15) 0.84774(7) 0.0158(2) Uani 1 1 d . . . . .
C13 C 0.67015(6) 0.10638(16) 0.77372(7) 0.0160(2) Uani 1 1 d . . . . .
C14 C 0.71935(6) 0.06634(18) 0.75962(8) 0.0205(3) Uani 1 1 d . . . . .
H14 H 0.752874 0.080726 0.796133 0.025 Uiso 1 1 calc R . . . .
C15 C 0.71946(6) 0.00554(18) 0.69239(8) 0.0199(3) Uani 1 1 d . . . . .
H15 H 0.753062 -0.021311 0.682905 0.024 Uiso 1 1 calc R . . . .
C16 C 0.67038(6) -0.01619(16) 0.63880(8) 0.0153(2) Uani 1 1 d . . . . .
C17 C 0.67047(6) -0.09351(15) 0.56923(7) 0.0144(2) Uani 1 1 d . . . . .
C18 C 0.62123(6) 0.08891(17) 0.71919(8) 0.0191(3) Uani 1 1 d . . . . .
H18 H 0.587763 0.118895 0.728032 0.023 Uiso 1 1 calc R . . . .
C19 C 0.62126(6) 0.02790(17) 0.65208(8) 0.0185(3) Uani 1 1 d . . . . .
H19 H 0.587824 0.016039 0.615053 0.022 Uiso 1 1 calc R . . . .
O7 O 0.6183(4) 0.5579(9) 0.7411(4) 0.0405(16) Uani 0.414(17) 1 d D U . A 1
H7A H 0.634012 0.542755 0.785768 0.061 Uiso 0.414(17) 1 calc GR . . A 1
C20 C 0.6260(6) 0.6989(11) 0.7241(6) 0.061(3) Uani 0.414(17) 1 d D U . A 1
H20A H 0.607496 0.760796 0.751832 0.091 Uiso 0.414(17) 1 calc GR . . A 1
H20B H 0.610622 0.714479 0.671072 0.091 Uiso 0.414(17) 1 calc GR . . A 1
H20C H 0.665168 0.720634 0.737590 0.091 Uiso 0.414(17) 1 calc GR . . A 1
O7A O 0.5977(4) 0.5846(6) 0.7479(3) 0.0527(16) Uani 0.586(17) 1 d D U . A 2
H7AA H 0.610890 0.563899 0.792611 0.079 Uiso 0.586(17) 1 calc GR . . A 2
C20A C 0.6027(4) 0.7301(6) 0.7382(3) 0.0536(18) Uani 0.586(17) 1 d D U . A 2
H20D H 0.596519 0.780737 0.780832 0.080 Uiso 0.586(17) 1 calc GR . . A 2
H20E H 0.575517 0.760497 0.693245 0.080 Uiso 0.586(17) 1 calc GR . . A 2
H20F H 0.639474 0.751255 0.733630 0.080 Uiso 0.586(17) 1 calc GR . . A 2

loop_
_atom_site_aniso_label
_atom_site_aniso_U_11
_atom_site_aniso_U_22
_atom_site_aniso_U_33
_atom_site_aniso_U_23
_atom_site_aniso_U_13
_atom_site_aniso_U_12
Co2 0.01089(9) 0.01680(10) 0.00904(8) 0.00054(6) 0.00249(6) -0.00089(6)
Co1 0.01009(11) 0.01329(12) 0.00751(11) -0.00039(8) 0.00200(8) 0.00106(8)
Cl1 0.0490(3) 0.0674(4) 0.0564(4) 0.0185(3) 0.0335(3) -0.0055(3)
O1 0.0136(4) 0.0131(4) 0.0167(4) 0.0005(4) 0.0041(4) -0.0011(3)
O2 0.0198(5) 0.0277(6) 0.0142(5) -0.0061(4) 0.0060(4) -0.0034(4)
O3 0.0235(5) 0.0267(6) 0.0108(4) -0.0052(4) -0.0013(4) 0.0037(4)
O4 0.0241(5) 0.0213(6) 0.0224(5) 0.0019(4) -0.0043(4) -0.0051(4)
O5 0.0152(5) 0.0277(6) 0.0167(5) -0.0101(4) 0.0025(4) 0.0011(4)
O6 0.0177(5) 0.0192(5) 0.0209(5) -0.0066(4) 0.0102(4) -0.0016(4)
N1 0.0149(5) 0.0246(7) 0.0204(6) 0.0025(5) 0.0050(5) 0.0018(5)
N2 0.0196(6) 0.0353(9) 0.0323(8) 0.0056(6) 0.0003(6) 0.0088(6)
C1 0.0213(7) 0.0317(9) 0.0261(8) 0.0063(7) 0.0035(6) 0.0051(6)
C2 0.0159(6) 0.0257(8) 0.0306(8) -0.0046(6) 0.0042(6) 0.0037(6)
C3 0.0152(6) 0.0231(7) 0.0230(7) -0.0027(6) 0.0068(5) 0.0011(5)
C4 0.0153(7) 0.0357(10) 0.0497(12) -0.0093(9) 0.0087(7) 0.0034(7)
C5 0.0215(8) 0.0375(10) 0.0536(13) -0.0077(9) 0.0216(8) -0.0021(7)
C6 0.0276(8) 0.0362(10) 0.0384(10) -0.0004(8) 0.0189(8) -0.0027(7)
C7 0.0200(7) 0.0337(9) 0.0278(8) 0.0023(7) 0.0105(6) 0.0009(6)
C8 0.0140(6) 0.0141(6) 0.0175(6) -0.0006(5) 0.0046(5) -0.0001(5)
C9 0.0129(5) 0.0125(6) 0.0169(6) -0.0002(5) 0.0038(5) 0.0001(4)
C10 0.0188(6) 0.0163(6) 0.0146(6) 0.0016(5) 0.0016(5) -0.0016(5)
C11 0.0184(6) 0.0143(6) 0.0165(6) 0.0015(5) 0.0038(5) -0.0013(5)
C12 0.0209(6) 0.0157(6) 0.0104(5) -0.0010(4) 0.0038(5) -0.0011(5)
C13 0.0181(6) 0.0189(7) 0.0107(5) -0.0032(5) 0.0034(5) -0.0006(5)
C14 0.0151(6) 0.0301(8) 0.0143(6) -0.0059(5) 0.0003(5) -0.0008(6)
C15 0.0143(6) 0.0287(8) 0.0165(6) -0.0051(5) 0.0037(5) 0.0009(5)
C16 0.0160(6) 0.0180(6) 0.0122(5) -0.0034(5) 0.0041(5) 0.0011(5)
C17 0.0161(6) 0.0151(6) 0.0122(5) -0.0015(4) 0.0042(5) 0.0018(5)
C18 0.0167(6) 0.0259(7) 0.0145(6) -0.0071(5) 0.0036(5) 0.0024(5)
C19 0.0152(6) 0.0257(7) 0.0132(6) -0.0062(5) 0.0014(5) 0.0016(5)
O7 0.043(3) 0.044(3) 0.027(2) 0.0034(18) -0.004(2) -0.019(2)
C20 0.070(4) 0.052(4) 0.049(3) 0.010(3) -0.005(3) -0.024(3)
O7A 0.071(3) 0.043(2) 0.0278(17) 0.0065(14) -0.016(2) -0.016(2)
C20A 0.065(4) 0.041(2) 0.042(2) 0.0065(18) -0.008(2) -0.011(2)

loop_
_atom_type_symbol
_atom_type_description
_atom_type_scat_dispersion_real
_atom_type_scat_dispersion_imag
_atom_type_scat_source
C C 0.0033 0.0016 'International Tables Vol C Tables 4.2.6.8 and 6.1.1.4'
H H 0.0000 0.0000 'International Tables Vol C Tables 4.2.6.8 and 6.1.1.4'
Cl Cl 0.1484 0.1585 'International Tables Vol C Tables 4.2.6.8 and 6.1.1.4'
Co Co 0.3494 0.9721 'International Tables Vol C Tables 4.2.6.8 and 6.1.1.4'
N N 0.0061 0.0033 'International Tables Vol C Tables 4.2.6.8 and 6.1.1.4'
O O 0.0106 0.0060 'International Tables Vol C Tables 4.2.6.8 and 6.1.1.4'

loop_
_geom_angle_atom_site_label_1
_geom_angle_atom_site_label_2
_geom_angle_atom_site_label_3
_geom_angle
_geom_angle_site_symmetry_1
_geom_angle_site_symmetry_3
O1 Co2 N1 122.15(5) . .
O2 Co2 O1 111.45(5) . .
O2 Co2 O5 116.23(5) . 6_556
O2 Co2 N1 104.96(5) . .
O5 Co2 O1 100.11(5) 6_556 .
O5 Co2 N1 102.16(5) 6_556 .
O1 Co1 O1 180.00(3) 4_646 6
O3 Co1 O1 88.19(4) 4_646 6
O3 Co1 O1 91.81(4) 6 6
O3 Co1 O1 91.81(4) 4_646 4_646
O3 Co1 O1 88.19(4) 6 4_646
O3 Co1 O3 180.00(3) 6 4_646
O6 Co1 O1 87.79(4) 7_646 6
O6 Co1 O1 92.21(4) . 6
O6 Co1 O1 87.79(4) . 4_646
O6 Co1 O1 92.21(4) 7_646 4_646
O6 Co1 O3 84.48(5) . 4_646
O6 Co1 O3 95.52(5) 7_646 4_646
O6 Co1 O3 84.48(5) 7_646 6
O6 Co1 O3 95.52(5) . 6
O6 Co1 O6 180.00(8) 7_646 .
Co2 O1 Co1 99.64(4) . 4_656
C8 O1 Co2 106.40(9) . .
C8 O1 Co1 119.55(9) . 4_656
C12 O2 Co2 119.22(9) . .
C12 O3 Co1 143.23(10) . 4_656
C17 O5 Co2 122.74(9) . 6
C17 O6 Co1 136.43(10) . .
C1 N1 Co2 124.82(11) . .
C1 N1 C3 105.20(13) . .
C3 N1 Co2 128.85(11) . .
C1 N2 H2 126.3 . .
C1 N2 C2 107.30(14) . .
C2 N2 H2 126.3 . .
N1 C1 N2 112.85(16) . .
N1 C1 H1 123.6 . .
N2 C1 H1 123.6 . .
N2 C2 C3 105.91(14) . .
N2 C2 C4 132.47(17) . .
C4 C2 C3 121.61(18) . .
N1 C3 C2 108.73(15) . .
C7 C3 N1 129.89(14) . .
C7 C3 C2 121.36(15) . .
C2 C4 H4 121.5 . .
C5 C4 C2 117.08(17) . .
C5 C4 H4 121.5 . .
C4 C5 H5 119.6 . .
C4 C5 C6 120.80(17) . .
C6 C5 H5 119.6 . .
C5 C6 Cl1 118.26(14) . .
C7 C6 Cl1 118.76(16) . .
C7 C6 C5 122.97(19) . .
C3 C7 H7 121.9 . .
C6 C7 C3 116.17(17) . .
C6 C7 H7 121.9 . .
O1 C8 C9 117.41(12) . .
O4 C8 O1 120.91(13) . .
O4 C8 C9 121.59(13) . .
C10 C9 C8 120.00(13) . .
C11 C9 C8 120.16(13) 7_667 .
C11 C9 C10 119.81(13) 7_667 .
C9 C10 H10 119.9 . .
C11 C10 C9 120.20(13) . .
C11 C10 H10 119.9 . .
C9 C11 H11 120.0 7_667 .
C10 C11 C9 119.99(13) . 7_667
C10 C11 H11 120.0 . .
O2 C12 C13 116.62(12) . .
O3 C12 O2 125.54(13) . .
O3 C12 C13 117.83(13) . .
C14 C13 C12 120.33(13) . .
C18 C13 C12 119.96(13) . .
C18 C13 C14 119.69(13) . .
C13 C14 H14 119.9 . .
C15 C14 C13 120.17(13) . .
C15 C14 H14 119.9 . .
C14 C15 H15 119.9 . .
C14 C15 C16 120.11(13) . .
C16 C15 H15 119.9 . .
C15 C16 C17 119.66(12) . .
C15 C16 C19 119.68(13) . .
C19 C16 C17 120.58(12) . .
O5 C17 C16 116.72(12) . .
O6 C17 O5 125.22(13) . .
O6 C17 C16 118.04(12) . .
C13 C18 H18 119.9 . .
C19 C18 C13 120.17(13) . .
C19 C18 H18 119.9 . .
C16 C19 H19 119.9 . .
C18 C19 C16 120.11(13) . .
C18 C19 H19 119.9 . .
C20 O7 H7A 109.5 . .
O7 C20 H20A 109.5 . .
O7 C20 H20B 109.5 . .
O7 C20 H20C 109.5 . .
H20A C20 H20B 109.5 . .
H20A C20 H20C 109.5 . .
H20B C20 H20C 109.5 . .
C20A O7A H7AA 109.5 . .
O7A C20A H20D 109.5 . .
O7A C20A H20E 109.5 . .
O7A C20A H20F 109.5 . .
H20D C20A H20E 109.5 . .
H20D C20A H20F 109.5 . .
H20E C20A H20F 109.5 . .

loop_
_geom_bond_atom_site_label_1
_geom_bond_atom_site_label_2
_geom_bond_distance
_geom_bond_site_symmetry_2
Co2 O1 1.9979(10) .
Co2 O2 1.9453(11) .
Co2 O5 1.9700(11) 6_556
Co2 N1 2.0096(13) .
Co1 O1 2.2050(10) 6
Co1 O1 2.2049(10) 4_646
Co1 O3 2.0546(10) 4_646
Co1 O3 2.0546(10) 6
Co1 O6 2.0268(10) .
Co1 O6 2.0268(10) 7_646
Cl1 C6 1.743(2) .
O1 C8 1.3011(17) .
O2 C12 1.2675(18) .
O3 C12 1.2499(18) .
O4 C8 1.2360(18) .
O5 C17 1.2709(17) .
O6 C17 1.2479(16) .
N1 C1 1.327(2) .
N1 C3 1.396(2) .
N2 H2 0.8800 .
N2 C1 1.344(2) .
N2 C2 1.379(2) .
C1 H1 0.9500 .
C2 C3 1.399(2) .
C2 C4 1.397(2) .
C3 C7 1.389(2) .
C4 H4 0.9500 .
C4 C5 1.377(3) .
C5 H5 0.9500 .
C5 C6 1.394(3) .
C6 C7 1.385(2) .
C7 H7 0.9500 .
C8 C9 1.493(2) .
C9 C10 1.396(2) .
C9 C11 1.395(2) 7_667
C10 H10 0.9500 .
C10 C11 1.386(2) .
C11 H11 0.9500 .
C12 C13 1.4981(19) .
C13 C14 1.394(2) .
C13 C18 1.3934(19) .
C14 H14 0.9500 .
C14 C15 1.387(2) .
C15 H15 0.9500 .
C15 C16 1.393(2) .
C16 C17 1.4971(19) .
C16 C19 1.3970(19) .
C18 H18 0.9500 .
C18 C19 1.3857(19) .
C19 H19 0.9500 .
O7 H7A 0.8400 .
O7 C20 1.395(9) .
C20 H20A 0.9800 .
C20 H20B 0.9800 .
C20 H20C 0.9800 .
O7A H7AA 0.8400 .
O7A C20A 1.397(6) .
C20A H20D 0.9800 .
C20A H20E 0.9800 .
C20A H20F 0.9800 .

loop_
_geom_torsion_atom_site_label_1
_geom_torsion_atom_site_label_2
_geom_torsion_atom_site_label_3
_geom_torsion_atom_site_label_4
_geom_torsion
_geom_torsion_site_symmetry_1
_geom_torsion_site_symmetry_4
Co2 O1 C8 O4 -6.61(16) . .
Co2 O1 C8 C9 170.05(10) . .
Co2 O2 C12 O3 2.6(2) . .
Co2 O2 C12 C13 -178.17(10) . .
Co2 O5 C17 O6 10.1(2) 6 .
Co2 O5 C17 C16 -168.41(10) 6 .
Co2 N1 C1 N2 168.44(12) . .
Co2 N1 C3 C2 -168.09(12) . .
Co2 N1 C3 C7 10.2(3) . .
Co1 O1 C8 O4 104.95(14) 4_656 .
Co1 O1 C8 C9 -78.38(14) 4_656 .
Co1 O3 C12 O2 -6.5(3) 4_656 .
Co1 O3 C12 C13 174.28(13) 4_656 .
Co1 O6 C17 O5 -30.3(2) . .
Co1 O6 C17 C16 148.20(12) . .
Cl1 C6 C7 C3 178.27(14) . .
O1 C8 C9 C10 168.57(13) . .
O1 C8 C9 C11 -13.43(19) . 7_667
O2 C12 C13 C14 -179.19(15) . .
O2 C12 C13 C18 -0.8(2) . .
O3 C12 C13 C14 0.1(2) . .
O3 C12 C13 C18 178.48(15) . .
O4 C8 C9 C10 -14.8(2) . .
O4 C8 C9 C11 163.21(14) . 7_667
N1 C3 C7 C6 -178.19(18) . .
N2 C2 C3 N1 0.22(19) . .
N2 C2 C3 C7 -178.24(16) . .
N2 C2 C4 C5 178.0(2) . .
C1 N1 C3 C2 0.03(19) . .
C1 N1 C3 C7 178.32(19) . .
C1 N2 C2 C3 -0.4(2) . .
C1 N2 C2 C4 -179.3(2) . .
C2 N2 C1 N1 0.4(2) . .
C2 C3 C7 C6 -0.1(3) . .
C2 C4 C5 C6 0.1(3) . .
C3 N1 C1 N2 -0.3(2) . .
C3 C2 C4 C5 -0.8(3) . .
C4 C2 C3 N1 179.27(16) . .
C4 C2 C3 C7 0.8(3) . .
C4 C5 C6 Cl1 -178.26(17) . .
C4 C5 C6 C7 0.6(3) . .
C5 C6 C7 C3 -0.6(3) . .
C8 C9 C10 C11 177.80(13) . .
C9 C10 C11 C9 0.2(2) . 7_667
C11 C9 C10 C11 -0.2(2) 7_667 .
C12 C13 C14 C15 176.53(15) . .
C12 C13 C18 C19 -176.39(15) . .
C13 C14 C15 C16 -0.2(3) . .
C13 C18 C19 C16 -0.1(3) . .
C14 C13 C18 C19 2.0(2) . .
C14 C15 C16 C17 -174.55(15) . .
C14 C15 C16 C19 2.2(2) . .
C15 C16 C17 O5 161.13(15) . .
C15 C16 C17 O6 -17.5(2) . .
C15 C16 C19 C18 -2.0(2) . .
C17 C16 C19 C18 174.67(15) . .
C18 C13 C14 C15 -1.9(2) . .
C19 C16 C17 O5 -15.6(2) . .
C19 C16 C17 O6 165.84(14) . .
